data_4076357
loop_
_publ_author_name
'D\"urr, Simon'
'Zarzycki, Bartosz'
'Ertler, Daniel'
'Ivanovi\'c-Burmazovi\'c, Ivana'
'Radius, Udo'

_publ_section_title
;
 Aerobic CO Oxidation of a Metal-Bound Carbonyl in a NHC-Stabilized Cobalt
 Half-Sandwich Complex
;
_journal_issue 5
_journal_name_full Organometallics
_journal_page_first 1730
_journal_paper_doi 10.1021/om201037w
_journal_volume 31
_journal_year 2012
_chemical_formula_moiety 'C20 H31 Co N2 O'
_chemical_formula_sum 'C20 H31 Co N2 O'
_chemical_formula_weight 374.40
_chemical_name_systematic
; 
 ? 
;
_space_group_IT_number 14
_symmetry_cell_setting monoclinic
_symmetry_space_group_name_Hall '-P 2ybc'
_symmetry_space_group_name_H-M 'P 1 21/c 1'
_atom_sites_solution_hydrogens geom
_atom_sites_solution_primary direct
_atom_sites_solution_secondary difmap
_audit_creation_method SHELXL-97
_cell_angle_alpha 90.00
_cell_angle_beta 91.75(3)
_cell_angle_gamma 90.00
_cell_formula_units_Z 4
_cell_length_a 9.0775(18)
_cell_length_b 13.170(3)
_cell_length_c 16.912(3)
_cell_measurement_reflns_used 8000
_cell_measurement_temperature 203(2)
_cell_measurement_theta_max 24.71
_cell_measurement_theta_min 1.96
_cell_volume 2020.9(7)
_computing_cell_refinement 'STOE X-AREA'
_computing_data_collection 'STOE X-AREA'
_computing_data_reduction 'STOE X-RED'
_computing_molecular_graphics 'SHELXL-97 (Sheldrick, 1997)'
_computing_publication_material 'SHELXL-97 (Sheldrick, 1997)'
_computing_structure_refinement 'SHELXL-97 (Sheldrick, 1997)'
_computing_structure_solution 'SHELXS-97 (Sheldrick, 1990)'
_diffrn_ambient_temperature 203(2)
_diffrn_detector_area_resol_mean 6.67
_diffrn_measured_fraction_theta_full 0.929
_diffrn_measured_fraction_theta_max 0.929
_diffrn_measurement_device_type 'STOE IPDS 1'
_diffrn_measurement_method rotation
_diffrn_radiation_monochromator graphite
_diffrn_radiation_source 'fine-focus sealed tube'
_diffrn_radiation_type MoK\a
_diffrn_radiation_wavelength 0.71073
_diffrn_reflns_av_R_equivalents 0.0554
_diffrn_reflns_av_sigmaI/netI 0.0322
_diffrn_reflns_limit_h_max 11
_diffrn_reflns_limit_h_min -11
_diffrn_reflns_limit_k_max 16
_diffrn_reflns_limit_k_min -16
_diffrn_reflns_limit_l_max 19
_diffrn_reflns_limit_l_min -19
_diffrn_reflns_number 18622
_diffrn_reflns_theta_full 25.95
_diffrn_reflns_theta_max 25.95
_diffrn_reflns_theta_min 1.96
_exptl_absorpt_coefficient_mu 0.857
_exptl_absorpt_correction_T_max 0.8922
_exptl_absorpt_correction_T_min 0.7633
_exptl_absorpt_correction_type numerical
_exptl_crystal_colour red
_exptl_crystal_density_diffrn 1.231
_exptl_crystal_density_method 'not measured'
_exptl_crystal_description prism
_exptl_crystal_F_000 800
_exptl_crystal_size_max 0.30
_exptl_crystal_size_mid 0.30
_exptl_crystal_size_min 0.15
_refine_diff_density_max 0.368
_refine_diff_density_min -0.221
_refine_diff_density_rms 0.054
_refine_ls_extinction_method none
_refine_ls_goodness_of_fit_ref 1.013
_refine_ls_hydrogen_treatment constr
_refine_ls_matrix_type full
_refine_ls_number_parameters 226
_refine_ls_number_reflns 3669
_refine_ls_number_restraints 0
_refine_ls_restrained_S_all 1.013
_refine_ls_R_factor_all 0.0503
_refine_ls_R_factor_gt 0.0362
_refine_ls_shift/su_max 0.001
_refine_ls_shift/su_mean 0.000
_refine_ls_structure_factor_coef Fsqd
_refine_ls_weighting_details 'calc w=1/[\s^2^(Fo^2^)+(0.0547P)^2^+0.6592P] where P=(Fo^2^+2Fc^2^)/3'
_refine_ls_weighting_scheme calc
_refine_ls_wR_factor_gt 0.0859
_refine_ls_wR_factor_ref 0.0928
_reflns_number_gt 2956
_reflns_number_total 3669
_reflns_threshold_expression >2sigma(I)
_cod_data_source_file om201037w_si_002.cif
_cod_data_source_block compound4
_cod_original_cell_volume 2020.8(7)
_cod_original_sg_symbol_H-M P2(1)/c
_cod_database_code 4076357

loop_
_symmetry_equiv_pos_as_xyz
'x, y, z'
'-x, y+1/2, -z+1/2'
'-x, -y, -z'
'x, -y-1/2, z-1/2'

loop_
_atom_site_label
_atom_site_type_symbol
_atom_site_fract_x
_atom_site_fract_y
_atom_site_fract_z
_atom_site_U_iso_or_equiv
_atom_site_adp_type
_atom_site_occupancy
_atom_site_symmetry_multiplicity
_atom_site_calc_flag
_atom_site_refinement_flags
O O 0.7014(3) 0.43492(17) 0.13003(14) 0.0716(7) Uani 1 1 d .
Co Co 0.79916(3) 0.60983(2) 0.214041(16) 0.02490(11) Uani 1 1 d .
N1 N 1.0151(2) 0.65977(14) 0.09310(11) 0.0319(4) Uani 1 1 d .
N2 N 0.8046(2) 0.72506(14) 0.06394(11) 0.0303(4) Uani 1 1 d .
C1 C 0.8760(2) 0.66717(15) 0.12032(12) 0.0259(4) Uani 1 1 d .
C2 C 1.0287(3) 0.7114(2) 0.02227(15) 0.0415(6) Uani 1 1 d .
H2A H 1.1142 0.7169 -0.0074 0.050 Uiso 1 1 calc R
C3 C 0.8980(3) 0.75164(18) 0.00427(15) 0.0387(6) Uani 1 1 d .
H3A H 0.8734 0.7909 -0.0407 0.046 Uiso 1 1 calc R
C4 C 1.1330(3) 0.5976(2) 0.12936(15) 0.0411(6) Uani 1 1 d .
H4A H 1.0980 0.5710 0.1802 0.049 Uiso 1 1 calc R
C5 C 1.1643(4) 0.5082(3) 0.07610(19) 0.0742(11) Uani 1 1 d .
H5A H 1.0749 0.4688 0.0675 0.111 Uiso 1 1 calc R
H5B H 1.2398 0.4658 0.1010 0.111 Uiso 1 1 calc R
H5C H 1.1982 0.5327 0.0257 0.111 Uiso 1 1 calc R
C6 C 1.2702(3) 0.6626(3) 0.1467(2) 0.0718(10) Uani 1 1 d .
H6A H 1.2467 0.7157 0.1840 0.108 Uiso 1 1 calc R
H6B H 1.3027 0.6929 0.0980 0.108 Uiso 1 1 calc R
H6C H 1.3482 0.6202 0.1692 0.108 Uiso 1 1 calc R
C7 C 0.6469(3) 0.7494(2) 0.06257(15) 0.0390(6) Uani 1 1 d .
H7A H 0.6061 0.7284 0.1137 0.047 Uiso 1 1 calc R
C8 C 0.6251(4) 0.8638(2) 0.0531(2) 0.0606(8) Uani 1 1 d .
H8A H 0.6789 0.8990 0.0953 0.091 Uiso 1 1 calc R
H8B H 0.5210 0.8798 0.0555 0.091 Uiso 1 1 calc R
H8C H 0.6615 0.8852 0.0024 0.091 Uiso 1 1 calc R
C9 C 0.5691(3) 0.6900(3) -0.00299(18) 0.0596(8) Uani 1 1 d .
H9A H 0.5748 0.6180 0.0088 0.089 Uiso 1 1 calc R
H9B H 0.6162 0.7033 -0.0527 0.089 Uiso 1 1 calc R
H9C H 0.4666 0.7107 -0.0071 0.089 Uiso 1 1 calc R
C10 C 0.7394(3) 0.5036(2) 0.16337(15) 0.0442(6) Uani 1 1 d .
C11 C 0.8731(3) 0.72448(17) 0.29094(14) 0.0337(5) Uani 1 1 d .
C12 C 0.9703(4) 0.8131(2) 0.2719(2) 0.0645(9) Uani 1 1 d .
H12A H 0.9851 0.8549 0.3187 0.097 Uiso 1 1 calc R
H12B H 0.9237 0.8532 0.2300 0.097 Uiso 1 1 calc R
H12C H 1.0648 0.7884 0.2547 0.097 Uiso 1 1 calc R
C13 C 0.7158(3) 0.72561(16) 0.28846(13) 0.0313(5) Uani 1 1 d .
C14 C 0.6189(4) 0.8150(2) 0.26836(16) 0.0527(7) Uani 1 1 d .
H14A H 0.5919 0.8491 0.3167 0.079 Uiso 1 1 calc R
H14B H 0.5305 0.7918 0.2402 0.079 Uiso 1 1 calc R
H14C H 0.6716 0.8619 0.2352 0.079 Uiso 1 1 calc R
C15 C 0.6689(3) 0.62906(16) 0.31331(13) 0.0294(5) Uani 1 1 d .
C16 C 0.5124(3) 0.5964(2) 0.32410(18) 0.0534(7) Uani 1 1 d .
H16A H 0.4944 0.5897 0.3801 0.080 Uiso 1 1 calc R
H16B H 0.4956 0.5316 0.2981 0.080 Uiso 1 1 calc R
H16C H 0.4461 0.6468 0.3011 0.080 Uiso 1 1 calc R
C17 C 0.7966(3) 0.56935(17) 0.33263(13) 0.0326(5) Uani 1 1 d .
C18 C 0.7926(4) 0.4638(2) 0.36763(18) 0.0602(9) Uani 1 1 d .
H18A H 0.7745 0.4684 0.4238 0.090 Uiso 1 1 calc R
H18B H 0.8863 0.4304 0.3600 0.090 Uiso 1 1 calc R
H18C H 0.7144 0.4250 0.3416 0.090 Uiso 1 1 calc R
C19 C 0.9237(3) 0.62894(18) 0.32146(14) 0.0344(5) Uani 1 1 d .
C20 C 1.0795(3) 0.6007(3) 0.34510(19) 0.0611(9) Uani 1 1 d .
H20A H 1.0915 0.6029 0.4023 0.092 Uiso 1 1 calc R
H20B H 1.1471 0.6484 0.3218 0.092 Uiso 1 1 calc R
H20C H 1.1004 0.5327 0.3265 0.092 Uiso 1 1 calc R

loop_
_atom_site_aniso_label
_atom_site_aniso_U_11
_atom_site_aniso_U_22
_atom_site_aniso_U_33
_atom_site_aniso_U_23
_atom_site_aniso_U_13
_atom_site_aniso_U_12
O 0.1004(19) 0.0605(13) 0.0536(15) -0.0105(11) -0.0005(12) -0.0399(13)
Co 0.03328(17) 0.02733(16) 0.01433(18) -0.00110(10) 0.00468(10) -0.00376(12)
N1 0.0340(10) 0.0415(10) 0.0207(11) 0.0037(8) 0.0060(8) 0.0030(8)
N2 0.0348(10) 0.0380(10) 0.0182(11) 0.0041(7) 0.0051(7) 0.0042(8)
C1 0.0336(12) 0.0274(10) 0.0168(12) -0.0013(8) 0.0022(8) -0.0005(8)
C2 0.0419(14) 0.0572(15) 0.0263(15) 0.0122(11) 0.0150(10) -0.0005(11)
C3 0.0473(15) 0.0476(13) 0.0218(14) 0.0125(9) 0.0099(10) 0.0053(11)
C4 0.0401(14) 0.0614(16) 0.0220(15) 0.0048(10) 0.0045(10) 0.0119(12)
C5 0.104(3) 0.081(2) 0.038(2) -0.0021(15) 0.0001(17) 0.053(2)
C6 0.0403(17) 0.114(3) 0.061(2) 0.016(2) -0.0019(14) -0.0018(17)
C7 0.0370(13) 0.0581(15) 0.0221(14) 0.0008(10) 0.0059(9) 0.0115(11)
C8 0.073(2) 0.0627(18) 0.046(2) 0.0083(13) 0.0065(15) 0.0340(16)
C9 0.0436(16) 0.101(2) 0.0346(18) -0.0123(15) 0.0014(12) 0.0019(15)
C10 0.0606(17) 0.0490(15) 0.0234(15) 0.0018(10) 0.0101(11) -0.0046(12)
C11 0.0468(14) 0.0366(12) 0.0182(13) -0.0077(9) 0.0097(9) -0.0109(10)
C12 0.084(2) 0.0552(17) 0.055(2) -0.0168(14) 0.0257(16) -0.0371(16)
C13 0.0450(13) 0.0334(11) 0.0159(12) -0.0024(8) 0.0052(9) 0.0031(10)
C14 0.081(2) 0.0485(15) 0.0287(16) -0.0019(11) -0.0003(13) 0.0253(14)
C15 0.0356(12) 0.0376(12) 0.0154(12) -0.0026(8) 0.0067(8) -0.0035(9)
C16 0.0429(15) 0.085(2) 0.0326(18) -0.0062(13) 0.0089(12) -0.0171(14)
C17 0.0488(14) 0.0337(11) 0.0158(12) 0.0002(8) 0.0064(9) 0.0038(10)
C18 0.106(3) 0.0392(14) 0.0363(19) 0.0119(11) 0.0240(16) 0.0129(15)
C19 0.0342(12) 0.0528(14) 0.0164(13) -0.0086(9) 0.0017(9) 0.0029(10)
C20 0.0428(16) 0.106(3) 0.0345(18) -0.0163(15) -0.0047(12) 0.0183(16)

loop_
_atom_type_symbol
_atom_type_description
_atom_type_scat_dispersion_real
_atom_type_scat_dispersion_imag
_atom_type_scat_source
C C 0.0033 0.0016 'International Tables Vol C Tables 4.2.6.8 and 6.1.1.4'
H H 0.0000 0.0000 'International Tables Vol C Tables 4.2.6.8 and 6.1.1.4'
N N 0.0061 0.0033 'International Tables Vol C Tables 4.2.6.8 and 6.1.1.4'
O O 0.0106 0.0060 'International Tables Vol C Tables 4.2.6.8 and 6.1.1.4'
Co Co 0.3494 0.9721 'International Tables Vol C Tables 4.2.6.8 and 6.1.1.4'

loop_
_geom_angle_atom_site_label_1
_geom_angle_atom_site_label_2
_geom_angle_atom_site_label_3
_geom_angle
C10 Co C1 91.49(11)
C10 Co C17 105.04(11)
C1 Co C17 156.91(10)
C10 Co C11 171.17(11)
C1 Co C11 96.46(9)
C17 Co C11 66.25(9)
C10 Co C15 108.65(11)
C1 Co C15 147.85(9)
C17 Co C15 40.07(9)
C11 Co C15 65.98(9)
C10 Co C19 132.35(11)
C1 Co C19 117.72(9)
C17 Co C19 39.29(10)
C11 Co C19 39.66(9)
C15 Co C19 66.40(9)
C10 Co C13 139.82(11)
C1 Co C13 110.68(8)
C17 Co C13 66.33(9)
C11 Co C13 39.53(9)
C15 Co C13 38.91(8)
C19 Co C13 66.41(9)
C1 N1 C2 111.38(19)
C1 N1 C4 124.83(19)
C2 N1 C4 123.6(2)
C1 N2 C3 111.21(19)
C1 N2 C7 125.02(19)
C3 N2 C7 123.58(19)
N1 C1 N2 103.23(18)
N1 C1 Co 128.27(16)
N2 C1 Co 128.50(16)
C3 C2 N1 107.0(2)
C3 C2 H2A 126.5
N1 C2 H2A 126.5
C2 C3 N2 107.2(2)
C2 C3 H3A 126.4
N2 C3 H3A 126.4
N1 C4 C5 109.5(2)
N1 C4 C6 110.3(2)
C5 C4 C6 112.4(3)
N1 C4 H4A 108.2
C5 C4 H4A 108.2
C6 C4 H4A 108.2
C4 C5 H5A 109.5
C4 C5 H5B 109.5
H5A C5 H5B 109.5
C4 C5 H5C 109.5
H5A C5 H5C 109.5
H5B C5 H5C 109.5
C4 C6 H6A 109.5
C4 C6 H6B 109.5
H6A C6 H6B 109.5
C4 C6 H6C 109.5
H6A C6 H6C 109.5
H6B C6 H6C 109.5
N2 C7 C9 109.4(2)
N2 C7 C8 109.9(2)
C9 C7 C8 112.1(2)
N2 C7 H7A 108.4
C9 C7 H7A 108.4
C8 C7 H7A 108.4
C7 C8 H8A 109.5
C7 C8 H8B 109.5
H8A C8 H8B 109.5
C7 C8 H8C 109.5
H8A C8 H8C 109.5
H8B C8 H8C 109.5
C7 C9 H9A 109.5
C7 C9 H9B 109.5
H9A C9 H9B 109.5
C7 C9 H9C 109.5
H9A C9 H9C 109.5
H9B C9 H9C 109.5
O C10 Co 179.4(3)
C13 C11 C19 109.25(19)
C13 C11 C12 125.3(2)
C19 C11 C12 125.2(3)
C13 C11 Co 71.77(13)
C19 C11 Co 71.49(13)
C12 C11 Co 127.34(18)
C11 C12 H12A 109.5
C11 C12 H12B 109.5
H12A C12 H12B 109.5
C11 C12 H12C 109.5
H12A C12 H12C 109.5
H12B C12 H12C 109.5
C15 C13 C11 107.01(19)
C15 C13 C14 126.5(2)
C11 C13 C14 126.4(2)
C15 C13 Co 69.29(12)
C11 C13 Co 68.70(12)
C14 C13 Co 130.04(16)
C13 C14 H14A 109.5
C13 C14 H14B 109.5
H14A C14 H14B 109.5
C13 C14 H14C 109.5
H14A C14 H14C 109.5
H14B C14 H14C 109.5
C13 C15 C17 108.3(2)
C13 C15 C16 126.2(2)
C17 C15 C16 125.3(2)
C13 C15 Co 71.80(13)
C17 C15 Co 69.14(12)
C16 C15 Co 128.41(17)
C15 C16 H16A 109.5
C15 C16 H16B 109.5
H16A C16 H16B 109.5
C15 C16 H16C 109.5
H16A C16 H16C 109.5
H16B C16 H16C 109.5
C19 C17 C15 108.87(19)
C19 C17 C18 126.3(2)
C15 C17 C18 124.5(2)
C19 C17 Co 72.24(14)
C15 C17 Co 70.79(13)
C18 C17 Co 128.00(18)
C17 C18 H18A 109.5
C17 C18 H18B 109.5
H18A C18 H18B 109.5
C17 C18 H18C 109.5
H18A C18 H18C 109.5
H18B C18 H18C 109.5
C17 C19 C11 106.4(2)
C17 C19 C20 126.3(2)
C11 C19 C20 127.0(2)
C17 C19 Co 68.47(13)
C11 C19 Co 68.84(13)
C20 C19 Co 132.00(18)
C19 C20 H20A 109.5
C19 C20 H20B 109.5
H20A C20 H20B 109.5
C19 C20 H20C 109.5
H20A C20 H20C 109.5
H20B C20 H20C 109.5

loop_
_geom_bond_atom_site_label_1
_geom_bond_atom_site_label_2
_geom_bond_distance
O C10 1.115(3)
Co C10 1.720(3)
Co C1 1.907(2)
Co C17 2.076(2)
Co C11 2.090(2)
Co C15 2.098(2)
Co C19 2.125(2)
Co C13 2.131(2)
N1 C1 1.361(3)
N1 C2 1.386(3)
N1 C4 1.466(3)
N2 C1 1.368(3)
N2 C3 1.383(3)
N2 C7 1.466(3)
C2 C3 1.326(4)
C2 H2A 0.9400
C3 H3A 0.9400
C4 C5 1.515(4)
C4 C6 1.532(4)
C4 H4A 0.9900
C5 H5A 0.9700
C5 H5B 0.9700
C5 H5C 0.9700
C6 H6A 0.9700
C6 H6B 0.9700
C6 H6C 0.9700
C7 C9 1.513(4)
C7 C8 1.528(4)
C7 H7A 0.9900
C8 H8A 0.9700
C8 H8B 0.9700
C8 H8C 0.9700
C9 H9A 0.9700
C9 H9B 0.9700
C9 H9C 0.9700
C11 C13 1.428(3)
C11 C19 1.430(3)
C11 C12 1.504(3)
C12 H12A 0.9700
C12 H12B 0.9700
C12 H12C 0.9700
C13 C15 1.409(3)
C13 C14 1.502(3)
C14 H14A 0.9700
C14 H14B 0.9700
C14 H14C 0.9700
C15 C17 1.430(3)
C15 C16 1.501(3)
C16 H16A 0.9700
C16 H16B 0.9700
C16 H16C 0.9700
C17 C19 1.413(3)
C17 C18 1.511(3)
C18 H18A 0.9700
C18 H18B 0.9700
C18 H18C 0.9700
C19 C20 1.504(4)
C20 H20A 0.9700
C20 H20B 0.9700
C20 H20C 0.9700
